data_9008219
loop_
_publ_author_name
'Weitz, G.'

_publ_section_title
;
 Die struktur des saninins bei verschiedenen ordnungsgraden
 Note: after heating
;
_journal_name_full 'Zeitschrift fur Kristallographie'
_journal_page_first 418
_journal_page_last 426
_journal_volume 136
_journal_year 1972
_chemical_compound_source 'Volkesfeld, Eifel'
_chemical_formula_sum 'Al K O8 Si3'
_chemical_name_mineral Sanidine
_space_group_IT_number 12
_symmetry_space_group_name_Hall '-C 2y'
_symmetry_space_group_name_H-M 'C 1 2/m 1'
_cell_angle_alpha 90
_cell_angle_beta 115.97
_cell_angle_gamma 90
_cell_formula_units_Z 4
_cell_length_a 8.546
_cell_length_b 13.037
_cell_length_c 7.178
_cell_volume 718.977
_database_code_amcsd 0010741
_exptl_crystal_density_diffrn 2.571
_cod_original_formula_sum 'K (Al Si3) O8'
_cod_database_code 9008219

loop_
_space_group_symop_operation_xyz
x,y,z
1/2+x,1/2+y,z
x,-y,z
1/2+x,1/2-y,z
-x,y,-z
1/2-x,1/2+y,-z
-x,-y,-z
1/2-x,1/2-y,-z

loop_
_atom_site_aniso_label
_atom_site_aniso_U_11
_atom_site_aniso_U_22
_atom_site_aniso_U_33
_atom_site_aniso_U_12
_atom_site_aniso_U_13
_atom_site_aniso_U_23
K 0.02452 0.02497 0.02447 0.00000 0.01080 0.00000
Al1 0.00927 0.00775 0.00633 0.00051 0.00352 -0.00170
Si1 0.00927 0.00775 0.00633 0.00051 0.00352 -0.00170
Al2 0.00837 0.00517 0.00844 0.00000 0.00327 -0.00043
Si2 0.00837 0.00517 0.00844 0.00000 0.00327 -0.00043
OA1 0.03290 0.03100 0.02004 0.00000 0.01457 0.00000
OA2 0.02691 0.01980 0.02827 0.00000 0.00352 0.00000
OB 0.02721 0.03875 0.03059 0.00101 0.01733 -0.00384
OC 0.02303 0.02411 0.02806 -0.00406 0.01055 -0.00213
OD 0.02572 0.02755 0.01667 0.00152 0.00427 0.00128

loop_
_atom_site_label
_atom_site_fract_x
_atom_site_fract_y
_atom_site_fract_z
_atom_site_occupancy
_atom_site_type_symbol
_atom_site_attached_hydrogens
K 0.28360 0.00000 0.13670 1.00000 K 0
Al1 0.00940 0.18430 0.22370 0.25000 Al 0
Si1 0.00940 0.18430 0.22370 0.75000 Si 0
Al2 0.70710 0.11780 0.34430 0.25000 Al 0
Si2 0.70710 0.11780 0.34430 0.75000 Si 0
OA1 0.00000 0.14680 0.00000 1.00000 O 0
OA2 0.63180 0.00000 0.28420 1.00000 O 0
OB 0.82890 0.14470 0.22700 1.00000 O 0
OC 0.03350 0.30880 0.25850 1.00000 O 0
OD 0.18150 0.12650 0.40440 1.00000 O 0

loop_
_cod_changelog_entry_id
_cod_changelog_entry_author
_cod_changelog_entry_date
_cod_changelog_entry_text
1
;cod-tools version 3.8.0
Id: cif_guess_AMCSD_atom_types 9581 2023-05-17 12:35:41Z saulius
;
2023-05-23T09:17:59+03:00
;Derived atom types and hydrogen counts
from atom names that follow the AMCSD naming convention
(Wat == water, O-H == hydroxyl).
;

loop_
_cod_related_entry_id
_cod_related_entry_database
_cod_related_entry_code
1 AMCSD 0010741
